data_1503628
loop_
_publ_author_name
'Wei, Wei'
'Wang, Yao'
'Yin, Jianpeng'
'Xue, Jijun'
'Li, Ying'

_publ_section_title
;
 Construction of Aromatic [5,5] Spiroketals via Hypoiodite-Catalyzed
 Etherification Combined in Relay Cascades.
;
_journal_issue 4
_journal_name_full 'Organic letters'
_journal_page_first 1158
_journal_page_last 1161
_journal_paper_doi 10.1021/ol300107v
_journal_volume 14
_journal_year 2012
_chemical_formula_sum 'C16 H11 Br O4'
_chemical_formula_weight 347.16
_chemical_name_systematic
; 
 ? 
;
_space_group_IT_number 14
_symmetry_cell_setting monoclinic
_symmetry_space_group_name_Hall '-P 2ybc'
_symmetry_space_group_name_H-M 'P 1 21/c 1'
_atom_sites_solution_hydrogens geom
_atom_sites_solution_primary direct
_atom_sites_solution_secondary difmap
_audit_creation_method SHELXL-97
_cell_angle_alpha 90.00
_cell_angle_beta 112.154(4)
_cell_angle_gamma 90.00
_cell_formula_units_Z 4
_cell_length_a 19.247(8)
_cell_length_b 4.881(2)
_cell_length_c 16.331(7)
_cell_measurement_reflns_used 579
_cell_measurement_temperature 293(2)
_cell_measurement_theta_max 14.86
_cell_measurement_theta_min 2.50
_cell_volume 1420.9(10)
_computing_cell_refinement 'Bruker SAINT'
_computing_data_collection 'Bruker APEX2'
_computing_data_reduction 'Bruker SAINT'
_computing_molecular_graphics 'Bruker SHELXTL'
_computing_publication_material 'Bruker SHELXTL'
_computing_structure_refinement 'SHELXL-97 (Sheldrick, 2008)'
_computing_structure_solution 'SHELXS-97 (Sheldrick, 2008)'
_diffrn_ambient_temperature 293(2)
_diffrn_measured_fraction_theta_full 0.998
_diffrn_measured_fraction_theta_max 0.998
_diffrn_measurement_device_type 'Bruker APEX-II CCD'
_diffrn_measurement_method '\f and \w scans'
_diffrn_radiation_monochromator graphite
_diffrn_radiation_source 'fine-focus sealed tube'
_diffrn_radiation_type MoK\a
_diffrn_radiation_wavelength 0.71073
_diffrn_reflns_av_R_equivalents 0.0896
_diffrn_reflns_av_sigmaI/netI 0.1166
_diffrn_reflns_limit_h_max 23
_diffrn_reflns_limit_h_min -22
_diffrn_reflns_limit_k_max 5
_diffrn_reflns_limit_k_min -5
_diffrn_reflns_limit_l_max 19
_diffrn_reflns_limit_l_min -15
_diffrn_reflns_number 7372
_diffrn_reflns_theta_full 25.49
_diffrn_reflns_theta_max 25.49
_diffrn_reflns_theta_min 2.29
_exptl_absorpt_coefficient_mu 2.905
_exptl_absorpt_correction_T_max 0.6083
_exptl_absorpt_correction_T_min 0.5304
_exptl_absorpt_correction_type multi-scan
_exptl_absorpt_process_details SADABS
_exptl_crystal_colour yellow
_exptl_crystal_density_meas 0
_exptl_crystal_density_method 'not measured'
_exptl_crystal_description block
_exptl_crystal_F_000 696
_exptl_crystal_size_max 0.25
_exptl_crystal_size_mid 0.22
_exptl_crystal_size_min 0.19
_refine_diff_density_max 0.660
_refine_diff_density_min -0.461
_refine_diff_density_rms 0.062
_refine_ls_extinction_method none
_refine_ls_goodness_of_fit_ref 0.995
_refine_ls_hydrogen_treatment constr
_refine_ls_matrix_type full
_refine_ls_number_parameters 191
_refine_ls_number_reflns 2624
_refine_ls_number_restraints 0
_refine_ls_restrained_S_all 0.995
_refine_ls_R_factor_all 0.1687
_refine_ls_R_factor_gt 0.0554
_refine_ls_shift/su_max 0.000
_refine_ls_shift/su_mean 0.000
_refine_ls_structure_factor_coef Fsqd
_refine_ls_weighting_details 'calc w=1/[\s^2^(Fo^2^)+(0.0314P)^2^+0.4842P] where P=(Fo^2^+2Fc^2^)/3'
_refine_ls_weighting_scheme calc
_refine_ls_wR_factor_gt 0.0916
_refine_ls_wR_factor_ref 0.1212
_reflns_number_gt 1059
_reflns_number_total 2624
_reflns_threshold_expression >2sigma(I)
_cod_data_source_file ol300107v_si_004.cif
_cod_data_source_block pc
_cod_depositor_comments
;
The following automatic conversions were performed:

'_symmetry_cell_setting' value 'Monoclinic' changed to 'monoclinic'
according to /home/saulius/struct/CIF-dictionaries/cif_core.dic
dictionary named 'cif_core.dic' version 2.4.1 from 2010-06-29.

Automatic conversion script
Id: cif_fix_values 1715 2011-07-08 13:25:40Z adriana 
;
_cod_original_sg_symbol_H-M P2(1)/c
_cod_database_code 1503628

loop_
_symmetry_equiv_pos_as_xyz
'x, y, z'
'-x, y+1/2, -z+1/2'
'-x, -y, -z'
'x, -y-1/2, z-1/2'

loop_
_atom_site_label
_atom_site_type_symbol
_atom_site_fract_x
_atom_site_fract_y
_atom_site_fract_z
_atom_site_U_iso_or_equiv
_atom_site_adp_type
_atom_site_occupancy
_atom_site_symmetry_multiplicity
_atom_site_calc_flag
_atom_site_refinement_flags
Br1 Br 0.01574(4) 0.18085(18) 0.59842(5) 0.0947(4) Uani 1 1 d .
C1 C 0.0882(3) 0.1477(13) 0.7858(5) 0.0620(17) Uani 1 1 d .
H1 H 0.0538 0.0103 0.7828 0.074 Uiso 1 1 calc R
C2 C 0.0869(3) 0.2834(15) 0.7093(4) 0.0675(19) Uani 1 1 d .
C3 C 0.1380(4) 0.4838(15) 0.7145(5) 0.073(2) Uani 1 1 d .
H3 H 0.1363 0.5690 0.6628 0.087 Uiso 1 1 calc R
C4 C 0.1921(4) 0.5635(13) 0.7941(6) 0.074(2) Uani 1 1 d .
H4 H 0.2263 0.7020 0.7974 0.089 Uiso 1 1 calc R
C5 C 0.1932(4) 0.4264(13) 0.8694(5) 0.0566(17) Uani 1 1 d .
C6 C 0.1425(4) 0.2264(12) 0.8656(4) 0.0532(16) Uani 1 1 d .
C7 C 0.1576(3) 0.1329(12) 0.9582(4) 0.0599(17) Uani 1 1 d .
H7A H 0.1612 -0.0651 0.9632 0.072 Uiso 1 1 calc R
H7B H 0.1194 0.1970 0.9789 0.072 Uiso 1 1 calc R
C8 C 0.2334(4) 0.2699(14) 1.0084(4) 0.0616(18) Uani 1 1 d .
C9 C 0.2439(4) 0.3898(13) 1.0994(5) 0.0601(18) Uani 1 1 d .
C10 C 0.3074(3) 0.2466(13) 1.1622(5) 0.0576(17) Uani 1 1 d .
C11 C 0.3341(4) 0.0693(14) 1.1159(5) 0.0619(18) Uani 1 1 d .
C12 C 0.3954(4) -0.1013(14) 1.1559(6) 0.076(2) Uani 1 1 d .
H12 H 0.4125 -0.2213 1.1234 0.091 Uiso 1 1 calc R
C13 C 0.4290(4) -0.0822(15) 1.2456(6) 0.082(2) Uani 1 1 d .
H13 H 0.4704 -0.1924 1.2748 0.099 Uiso 1 1 calc R
C14 C 0.4038(4) 0.0963(16) 1.2957(6) 0.073(2) Uani 1 1 d .
C15 C 0.3429(4) 0.2608(13) 1.2539(5) 0.0668(19) Uani 1 1 d .
H15 H 0.3256 0.3804 1.2863 0.080 Uiso 1 1 calc R
C16 C 0.4174(4) 0.2519(18) 1.4393(5) 0.132(3) Uani 1 1 d .
H16A H 0.4176 0.4414 1.4236 0.197 Uiso 1 1 calc R
H16B H 0.4496 0.2266 1.5001 0.197 Uiso 1 1 calc R
H16C H 0.3673 0.1976 1.4310 0.197 Uiso 1 1 calc R
O1 O 0.2434(2) 0.4775(8) 0.9535(3) 0.0694(13) Uani 1 1 d .
O2 O 0.2938(2) 0.0735(8) 1.0256(3) 0.0666(12) Uani 1 1 d .
O3 O 0.2052(2) 0.5696(9) 1.1109(3) 0.0797(14) Uani 1 1 d .
O4 O 0.4437(3) 0.0891(11) 1.3846(4) 0.1002(17) Uani 1 1 d .

loop_
_atom_site_aniso_label
_atom_site_aniso_U_11
_atom_site_aniso_U_22
_atom_site_aniso_U_33
_atom_site_aniso_U_23
_atom_site_aniso_U_13
_atom_site_aniso_U_12
Br1 0.0914(6) 0.1258(7) 0.0753(6) 0.0103(5) 0.0411(4) 0.0156(6)
C1 0.062(4) 0.063(5) 0.075(5) 0.015(4) 0.042(4) 0.007(4)
C2 0.062(4) 0.070(5) 0.084(5) -0.011(4) 0.043(4) 0.003(4)
C3 0.091(6) 0.063(6) 0.090(6) 0.011(4) 0.065(5) 0.016(5)
C4 0.098(6) 0.039(5) 0.109(6) -0.004(5) 0.068(6) -0.008(4)
C5 0.058(5) 0.042(4) 0.084(6) 0.002(4) 0.043(4) -0.001(4)
C6 0.064(4) 0.038(4) 0.072(5) 0.006(4) 0.042(4) 0.003(4)
C7 0.061(4) 0.052(4) 0.075(5) 0.001(4) 0.034(4) -0.007(4)
C8 0.068(5) 0.050(5) 0.077(5) -0.005(4) 0.039(4) -0.001(4)
C9 0.056(4) 0.043(5) 0.090(5) -0.002(4) 0.038(4) 0.002(4)
C10 0.057(4) 0.046(5) 0.080(5) -0.003(4) 0.036(4) -0.002(4)
C11 0.052(5) 0.059(5) 0.079(6) -0.007(4) 0.030(4) -0.008(4)
C12 0.056(5) 0.060(5) 0.122(7) -0.008(5) 0.046(5) 0.004(4)
C13 0.063(5) 0.068(6) 0.125(8) 0.016(5) 0.045(6) 0.005(4)
C14 0.055(5) 0.083(6) 0.084(6) 0.017(5) 0.030(5) 0.001(4)
C15 0.059(4) 0.065(5) 0.088(6) -0.001(4) 0.041(4) -0.003(4)
C16 0.104(6) 0.204(10) 0.086(6) -0.005(6) 0.036(5) 0.010(7)
O1 0.075(3) 0.047(3) 0.096(4) -0.008(3) 0.042(3) -0.011(3)
O2 0.060(3) 0.052(3) 0.098(4) -0.016(3) 0.042(3) 0.007(2)
O3 0.083(3) 0.071(3) 0.094(3) -0.003(3) 0.044(3) 0.030(3)
O4 0.070(3) 0.148(5) 0.084(4) 0.019(4) 0.030(3) 0.018(3)

loop_
_atom_type_symbol
_atom_type_description
_atom_type_scat_dispersion_real
_atom_type_scat_dispersion_imag
_atom_type_scat_source
C C 0.0033 0.0016 'International Tables Vol C Tables 4.2.6.8 and 6.1.1.4'
H H 0.0000 0.0000 'International Tables Vol C Tables 4.2.6.8 and 6.1.1.4'
Br Br -0.2901 2.4595 'International Tables Vol C Tables 4.2.6.8 and 6.1.1.4'
O O 0.0106 0.0060 'International Tables Vol C Tables 4.2.6.8 and 6.1.1.4'

loop_
_geom_angle_atom_site_label_1
_geom_angle_atom_site_label_2
_geom_angle_atom_site_label_3
_geom_angle
C6 C1 C2 117.4(6)
C6 C1 H1 121.3
C2 C1 H1 121.3
C3 C2 C1 120.8(6)
C3 C2 Br1 119.7(6)
C1 C2 Br1 119.5(6)
C2 C3 C4 121.9(7)
C2 C3 H3 119.0
C4 C3 H3 119.0
C3 C4 C5 116.8(7)
C3 C4 H4 121.6
C5 C4 H4 121.6
C6 C5 O1 113.4(6)
C6 C5 C4 122.1(7)
O1 C5 C4 124.5(7)
C5 C6 C1 121.0(6)
C5 C6 C7 107.9(6)
C1 C6 C7 131.1(6)
C6 C7 C8 101.0(5)
C6 C7 H7A 111.6
C8 C7 H7A 111.6
C6 C7 H7B 111.6
C8 C7 H7B 111.6
H7A C7 H7B 109.4
O1 C8 O2 107.8(5)
O1 C8 C7 107.7(5)
O2 C8 C7 110.3(5)
O1 C8 C9 109.9(5)
O2 C8 C9 105.1(5)
C7 C8 C9 115.8(5)
O3 C9 C10 130.2(7)
O3 C9 C8 124.1(6)
C10 C9 C8 105.7(6)
C11 C10 C15 119.4(6)
C11 C10 C9 107.8(7)
C15 C10 C9 132.8(7)
C10 C11 O2 113.8(7)
C10 C11 C12 123.2(7)
O2 C11 C12 123.0(7)
C13 C12 C11 116.0(7)
C13 C12 H12 122.0
C11 C12 H12 122.0
C12 C13 C14 122.8(7)
C12 C13 H13 118.6
C14 C13 H13 118.6
O4 C14 C15 125.3(8)
O4 C14 C13 115.2(8)
C15 C14 C13 119.5(7)
C14 C15 C10 119.1(7)
C14 C15 H15 120.4
C10 C15 H15 120.4
O4 C16 H16A 109.5
O4 C16 H16B 109.5
H16A C16 H16B 109.5
O4 C16 H16C 109.5
H16A C16 H16C 109.5
H16B C16 H16C 109.5
C5 O1 C8 107.0(5)
C11 O2 C8 107.6(5)
C14 O4 C16 117.6(6)

loop_
_geom_bond_atom_site_label_1
_geom_bond_atom_site_label_2
_geom_bond_distance
Br1 C2 1.881(7)
C1 C6 1.383(8)
C1 C2 1.406(8)
C1 H1 0.9300
C2 C3 1.367(8)
C3 C4 1.381(8)
C3 H3 0.9300
C4 C5 1.393(8)
C4 H4 0.9300
C5 C6 1.365(7)
C5 O1 1.371(7)
C6 C7 1.500(7)
C7 C8 1.531(7)
C7 H7A 0.9700
C7 H7B 0.9700
C8 O1 1.414(6)
C8 O2 1.450(6)
C8 C9 1.537(8)
C9 O3 1.211(6)
C9 C10 1.446(8)
C10 C11 1.370(8)
C10 C15 1.393(8)
C11 O2 1.383(7)
C11 C12 1.389(8)
C12 C13 1.364(8)
C12 H12 0.9300
C13 C14 1.400(9)
C13 H13 0.9300
C14 O4 1.363(7)
C14 C15 1.372(8)
C15 H15 0.9300
C16 O4 1.423(8)
C16 H16A 0.9600
C16 H16B 0.9600
C16 H16C 0.9600

loop_
_geom_torsion_atom_site_label_1
_geom_torsion_atom_site_label_2
_geom_torsion_atom_site_label_3
_geom_torsion_atom_site_label_4
_geom_torsion
C6 C1 C2 C3 0.4(9)
C6 C1 C2 Br1 178.7(4)
C1 C2 C3 C4 -0.7(9)
Br1 C2 C3 C4 -179.0(5)
C2 C3 C4 C5 1.0(9)
C3 C4 C5 C6 -1.3(9)
C3 C4 C5 O1 179.4(5)
O1 C5 C6 C1 -179.5(5)
C4 C5 C6 C1 1.1(9)
O1 C5 C6 C7 1.9(6)
C4 C5 C6 C7 -177.5(5)
C2 C1 C6 C5 -0.6(8)
C2 C1 C6 C7 177.6(6)
C5 C6 C7 C8 -11.3(6)
C1 C6 C7 C8 170.2(6)
C6 C7 C8 O1 16.9(6)
C6 C7 C8 O2 -100.5(6)
C6 C7 C8 C9 140.3(6)
O1 C8 C9 O3 61.3(8)
O2 C8 C9 O3 177.1(5)
C7 C8 C9 O3 -60.9(8)
O1 C8 C9 C10 -117.9(5)
O2 C8 C9 C10 -2.1(6)
C7 C8 C9 C10 119.8(6)
O3 C9 C10 C11 -177.3(6)
C8 C9 C10 C11 1.9(6)
O3 C9 C10 C15 2.0(11)
C8 C9 C10 C15 -178.8(6)
C15 C10 C11 O2 179.7(5)
C9 C10 C11 O2 -0.9(7)
C15 C10 C11 C12 0.4(9)
C9 C10 C11 C12 179.9(6)
C10 C11 C12 C13 -0.5(9)
O2 C11 C12 C13 -179.7(6)
C11 C12 C13 C14 0.3(10)
C12 C13 C14 O4 179.9(6)
C12 C13 C14 C15 -0.1(10)
O4 C14 C15 C10 -179.9(6)
C13 C14 C15 C10 0.0(9)
C11 C10 C15 C14 -0.1(9)
C9 C10 C15 C14 -179.4(6)
C6 C5 O1 C8 9.5(7)
C4 C5 O1 C8 -171.1(6)
O2 C8 O1 C5 102.4(5)
C7 C8 O1 C5 -16.6(6)
C9 C8 O1 C5 -143.6(5)
C10 C11 O2 C8 -0.6(7)
C12 C11 O2 C8 178.7(6)
O1 C8 O2 C11 118.9(5)
C7 C8 O2 C11 -123.8(5)
C9 C8 O2 C11 1.7(6)
C15 C14 O4 C16 4.3(10)
C13 C14 O4 C16 -175.7(6)

loop_
_cod_related_entry_id
_cod_related_entry_database
_cod_related_entry_code
1 ChemSpider 29327416
